data_7155125
loop_
_publ_author_name
'Ali, Wajid'
'Modi, Anju'
'Behera, Ahalya'
'Mohanta, Prakash Ranjan'
'Patel, Bhisma K.'

_publ_section_title
;
 Cs2CO3 as a source of carbonyl and ethereal oxygen in a Cu-catalysed
 cascade synthesis of benzofuran [3,2-c] quinolin-6[5-H]ones.
;
_journal_issue 25
_journal_name_full 'Organic &amp; biomolecular chemistry'
_journal_page_first 5940
_journal_page_last 5944
_journal_paper_doi 10.1039/c6ob01029f
_journal_volume 14
_journal_year 2016
_chemical_formula_sum 'C15 H8 F N O2'
_chemical_formula_weight 253.22
_chemical_name_systematic
; 
 ? 
;
_space_group_IT_number 2
_symmetry_cell_setting triclinic
_symmetry_space_group_name_Hall '-P 1'
_symmetry_space_group_name_H-M 'P -1'
_atom_sites_solution_hydrogens geom
_atom_sites_solution_primary direct
_atom_sites_solution_secondary difmap
_audit_creation_method SHELXL-97
_audit_update_record
;
2016-02-15 deposited with the CCDC.
2016-05-20 downloaded from the CCDC.
;
_cell_angle_alpha 84.624(5)
_cell_angle_beta 79.858(4)
_cell_angle_gamma 82.835(4)
_cell_formula_units_Z 2
_cell_length_a 5.4675(3)
_cell_length_b 9.3791(7)
_cell_length_c 11.1931(9)
_cell_measurement_reflns_used 1921
_cell_measurement_temperature 296(2)
_cell_measurement_theta_max 25.00
_cell_measurement_theta_min 1.85
_cell_volume 559.09(7)
_computing_cell_refinement 'Bruker SMART'
_computing_data_collection 'Bruker SMART'
_computing_data_reduction 'Bruker SAINT'
_computing_molecular_graphics 'Bruker SHELXTL'
_computing_publication_material 'Bruker SHELXTL'
_computing_structure_refinement 'Bruker SHELXTL'
_computing_structure_solution 'Bruker SHELXTL'
_diffrn_ambient_temperature 296(2)
_diffrn_measured_fraction_theta_full 0.973
_diffrn_measured_fraction_theta_max 0.973
_diffrn_measurement_device_type 'CCD area detector'
_diffrn_measurement_method 'phi and omega scans'
_diffrn_radiation_monochromator graphite
_diffrn_radiation_source 'fine-focus sealed tube'
_diffrn_radiation_type MoK\a
_diffrn_radiation_wavelength 0.71073
_diffrn_reflns_av_R_equivalents 0.1431
_diffrn_reflns_av_sigmaI/netI 0.1338
_diffrn_reflns_limit_h_max 4
_diffrn_reflns_limit_h_min -6
_diffrn_reflns_limit_k_max 11
_diffrn_reflns_limit_k_min -10
_diffrn_reflns_limit_l_max 13
_diffrn_reflns_limit_l_min -13
_diffrn_reflns_number 6235
_diffrn_reflns_theta_full 25.00
_diffrn_reflns_theta_max 25.00
_diffrn_reflns_theta_min 1.85
_exptl_absorpt_coefficient_mu 0.112
_exptl_crystal_colour Colorless
_exptl_crystal_density_diffrn 1.504
_exptl_crystal_density_method 'not measured'
_exptl_crystal_description Block
_exptl_crystal_F_000 260
_exptl_crystal_size_max 0.35
_exptl_crystal_size_mid 0.25
_exptl_crystal_size_min 0.21
_refine_diff_density_max 0.253
_refine_diff_density_min -0.320
_refine_diff_density_rms 0.068
_refine_ls_extinction_method none
_refine_ls_goodness_of_fit_ref 0.931
_refine_ls_hydrogen_treatment mixed
_refine_ls_matrix_type full
_refine_ls_number_parameters 176
_refine_ls_number_reflns 1921
_refine_ls_number_restraints 0
_refine_ls_restrained_S_all 0.931
_refine_ls_R_factor_all 0.1528
_refine_ls_R_factor_gt 0.0759
_refine_ls_shift/su_max 0.000
_refine_ls_shift/su_mean 0.000
_refine_ls_structure_factor_coef Fsqd
_refine_ls_weighting_details 'calc w=1/[\s^2^(Fo^2^)+(0.0000P)^2^+1.0000P] where P=(Fo^2^+2Fc^2^)/3'
_refine_ls_weighting_scheme calc
_refine_ls_wR_factor_gt 0.1259
_refine_ls_wR_factor_ref 0.1537
_reflns_number_gt 1056
_reflns_number_total 1921
_reflns_threshold_expression >2sigma(I)
_cod_data_source_file c6ob01029f2.cif
_cod_data_source_block wa-22_0m
_cod_depositor_comments
;
The following automatic conversions were performed:

'_symmetry_cell_setting' value 'Triclinic' changed to 'triclinic'
according to
/usr/data/users/saulius/crontab/automatic-downloads/rss-feeds/RSC/lib/dictionaries/cif_core.dic
dictionary named 'cif_core.dic' version 2.4.2 from 2011-04-26.

Automatic conversion script
Id: cif_fix_values 4268 2015-11-12 08:31:59Z antanas 

 Adding full bibliography for 7155125.cif.
;
_cod_original_sg_symbol_H-M P-1
_cod_database_code 7155125

loop_
_symmetry_equiv_pos_as_xyz
'x, y, z'
'-x, -y, -z'

loop_
_atom_site_label
_atom_site_type_symbol
_atom_site_fract_x
_atom_site_fract_y
_atom_site_fract_z
_atom_site_U_iso_or_equiv
_atom_site_adp_type
_atom_site_occupancy
_atom_site_symmetry_multiplicity
_atom_site_calc_flag
_atom_site_refinement_flags
O1 O 0.0624(7) 0.0980(3) 1.1189(3) 0.0652(11) Uani 1 1 d .
O3 O 0.7452(7) 0.3584(3) 0.9902(3) 0.0625(11) Uani 1 1 d .
C13 C 0.7982(11) 0.2595(5) 0.7404(5) 0.0681(17) Uani 1 1 d .
H13 H 0.9158 0.3199 0.7489 0.082 Uiso 1 1 calc R
C9 C 0.4354(11) 0.1349(5) 0.8228(4) 0.0575(16) Uani 1 1 d .
C7 C 0.4078(10) 0.2338(5) 1.0527(4) 0.0528(14) Uani 1 1 d .
C10 C 0.4484(11) 0.0796(6) 0.7100(5) 0.0698(18) Uani 1 1 d .
H10 H 0.3322 0.0195 0.6992 0.084 Uiso 1 1 calc R
C11 C 0.6324(13) 0.1138(6) 0.6150(5) 0.081(2) Uani 1 1 d .
H11 H 0.6421 0.0773 0.5397 0.097 Uiso 1 1 calc R
C6 C 0.4583(11) 0.2982(5) 1.1576(4) 0.0610(17) Uani 1 1 d .
C1 C 0.6633(12) 0.3735(5) 1.1133(4) 0.0639(17) Uani 1 1 d .
C2 C 0.7758(11) 0.4473(5) 1.1849(5) 0.0693(17) Uani 1 1 d .
H2 H 0.9156 0.4944 1.1534 0.083 Uiso 1 1 calc R
C12 C 0.8034(13) 0.2035(6) 0.6333(5) 0.079(2) Uani 1 1 d .
C5 C 0.3569(11) 0.3002(5) 1.2801(5) 0.0660(17) Uani 1 1 d .
H5 H 0.2176 0.2527 1.3121 0.079 Uiso 1 1 calc R
C8 C 0.2238(11) 0.1404(5) 1.0368(5) 0.0586(16) Uani 1 1 d .
C3 C 0.6705(13) 0.4476(6) 1.3058(5) 0.083(2) Uani 1 1 d .
H3 H 0.7379 0.4986 1.3572 0.100 Uiso 1 1 calc R
C4 C 0.4665(13) 0.3738(6) 1.3530(5) 0.077(2) Uani 1 1 d .
H4 H 0.4026 0.3741 1.4357 0.092 Uiso 1 1 calc R
N1 N 0.2527(10) 0.0996(5) 0.9197(4) 0.0634(15) Uani 1 1 d .
C15 C 0.5854(11) 0.2725(5) 0.9569(4) 0.0554(15) Uani 1 1 d .
C14 C 0.6133(11) 0.2254(5) 0.8384(4) 0.0583(16) Uani 1 1 d .
F1 F 0.9835(7) 0.2341(4) 0.5369(3) 0.1082(14) Uani 1 1 d .
H1 H 0.197(9) 0.034(4) 0.915(4) 0.044(17) Uiso 1 1 d .

loop_
_atom_site_aniso_label
_atom_site_aniso_U_11
_atom_site_aniso_U_22
_atom_site_aniso_U_33
_atom_site_aniso_U_23
_atom_site_aniso_U_13
_atom_site_aniso_U_12
O1 0.086(3) 0.064(2) 0.048(2) 0.0003(17) -0.002(2) -0.034(2)
O3 0.085(3) 0.058(2) 0.049(2) -0.0050(16) -0.008(2) -0.029(2)
C13 0.091(5) 0.073(4) 0.048(3) 0.002(3) -0.017(3) -0.036(4)
C9 0.084(5) 0.048(3) 0.043(3) 0.003(2) -0.012(3) -0.020(3)
C7 0.072(4) 0.046(3) 0.042(3) 0.001(2) -0.011(3) -0.017(3)
C10 0.090(5) 0.077(4) 0.052(3) -0.011(3) -0.016(3) -0.035(4)
C11 0.107(6) 0.095(4) 0.045(3) -0.009(3) -0.009(4) -0.034(4)
C6 0.097(5) 0.042(3) 0.048(3) 0.001(2) -0.020(3) -0.016(3)
C1 0.105(5) 0.045(3) 0.040(3) -0.004(2) -0.002(3) -0.018(3)
C2 0.088(5) 0.068(4) 0.058(4) -0.012(3) -0.009(3) -0.034(3)
C12 0.103(6) 0.091(4) 0.046(4) 0.001(3) -0.004(4) -0.039(4)
C5 0.078(5) 0.067(4) 0.053(3) -0.007(3) 0.004(3) -0.029(3)
C8 0.084(5) 0.041(3) 0.057(4) -0.003(3) -0.024(3) -0.015(3)
C3 0.122(7) 0.075(4) 0.063(4) -0.020(3) -0.020(4) -0.034(4)
C4 0.114(6) 0.073(4) 0.044(3) -0.013(3) 0.000(4) -0.023(4)
N1 0.092(4) 0.051(3) 0.055(3) -0.003(2) -0.016(3) -0.034(3)
C15 0.076(4) 0.044(3) 0.051(3) -0.003(2) -0.016(3) -0.019(3)
C14 0.085(5) 0.048(3) 0.043(3) -0.001(2) -0.007(3) -0.021(3)
F1 0.114(4) 0.166(4) 0.052(2) -0.012(2) 0.010(2) -0.071(3)

loop_
_atom_type_symbol
_atom_type_description
_atom_type_scat_dispersion_real
_atom_type_scat_dispersion_imag
_atom_type_scat_source
C C 0.0033 0.0016 'International Tables Vol C Tables 4.2.6.8 and 6.1.1.4'
H H 0.0000 0.0000 'International Tables Vol C Tables 4.2.6.8 and 6.1.1.4'
N N 0.0061 0.0033 'International Tables Vol C Tables 4.2.6.8 and 6.1.1.4'
O O 0.0106 0.0060 'International Tables Vol C Tables 4.2.6.8 and 6.1.1.4'
F F 0.0171 0.0103 'International Tables Vol C Tables 4.2.6.8 and 6.1.1.4'

loop_
_geom_angle_atom_site_label_1
_geom_angle_atom_site_label_2
_geom_angle_atom_site_label_3
_geom_angle
C15 O3 C1 105.2(4)
C12 C13 C14 118.9(5)
N1 C9 C10 120.6(5)
N1 C9 C14 119.9(5)
C10 C9 C14 119.5(5)
C15 C7 C6 106.3(5)
C15 C7 C8 120.5(5)
C6 C7 C8 133.1(5)
C11 C10 C9 120.1(5)
C10 C11 C12 118.9(5)
C5 C6 C1 118.7(5)
C5 C6 C7 136.4(5)
C1 C6 C7 104.9(5)
C2 C1 O3 124.8(5)
C2 C1 C6 123.6(5)
O3 C1 C6 111.5(5)
C1 C2 C3 116.3(5)
C13 C12 F1 119.9(6)
C13 C12 C11 123.1(6)
F1 C12 C11 117.0(5)
C4 C5 C6 118.5(5)
O1 C8 N1 122.6(5)
O1 C8 C7 124.4(5)
N1 C8 C7 113.0(5)
C2 C3 C4 121.6(5)
C5 C4 C3 121.2(5)
C8 N1 C9 127.1(5)
C7 C15 O3 112.1(4)
C7 C15 C14 124.9(5)
O3 C15 C14 123.0(5)
C13 C14 C9 119.5(5)
C13 C14 C15 125.9(5)
C9 C14 C15 114.6(5)

loop_
_geom_bond_atom_site_label_1
_geom_bond_atom_site_label_2
_geom_bond_distance
O1 C8 1.232(6)
O3 C15 1.377(5)
O3 C1 1.387(5)
C13 C12 1.348(6)
C13 C14 1.397(7)
C9 N1 1.385(6)
C9 C10 1.396(6)
C9 C14 1.411(6)
C7 C15 1.369(6)
C7 C6 1.453(6)
C7 C8 1.457(6)
C10 C11 1.373(7)
C11 C12 1.385(7)
C6 C5 1.386(6)
C6 C1 1.392(7)
C1 C2 1.372(6)
C2 C3 1.374(7)
C12 F1 1.362(6)
C5 C4 1.372(7)
C8 N1 1.377(6)
C3 C4 1.386(7)
C15 C14 1.414(6)
